data_1010700
loop_
_publ_author_name
'Ketelaar, J. A. A.'

_publ_section_title
;
Die Kristallstruktur von K-, Rb-, Cs- und Tl-Silicofluorid und von Li
Mn O~4~ (H~2~ O)~3~
;
_journal_coden_ASTM ZEKGAX
_journal_name_full
;
Zeitschrift fuer Kristallographie, Kristallgeometrie, Kristallphysik,
Kristallchemie (-144,1977)
;
_journal_page_first 155
_journal_page_last 156
_journal_paper_doi 10.1524/zkri.1935.92.1.155
_journal_volume 92
_journal_year 1935
_chemical_formula_structural 'Li Mn O4 (H2 O)3'
_chemical_formula_sum 'H6 Li Mn O7'
_chemical_name_systematic 'Lithium manganate(VII) trihydrate'
_cell_angle_alpha 90
_cell_angle_beta 90
_cell_angle_gamma 120
_cell_formula_units_Z 1
_cell_length_a 7.78(1)
_cell_length_b 7.78
_cell_length_c 5.39(1)
_cell_volume 282.5
_cod_database_code 1010700

loop_
_atom_site_label
_atom_site_fract_x
_atom_site_fract_y
_atom_site_fract_z
? ? ? ?
